data_7251374
loop_
_publ_author_name
'Issac, Jerome'
'Priyadharsan, R. Rameshbabu'
'Chidambaranathan, Kamalanathan'
'Karthikeyan, Subramanian'
'Moon, Dohyun'
'Anthony, Savarimuthu Philip'
'Madhu, Vedichi'

_publ_section_title
;
 Phenyl selenoxide functionalized TPA/TPE &#x3c0;-conjugated
 imidazo[1,2-<i>a</i>]pyridine: a fluorescent probe for the selective
 detection of water in organic solvents.
;
_journal_issue 52
_journal_name_full 'RSC advances'
_journal_page_first 44205
_journal_page_last 44212
_journal_paper_doi 10.1039/d5ra07283b
_journal_volume 15
_journal_year 2025
_chemical_formula_moiety 'C39 H28 N2 Se'
_chemical_formula_sum 'C39 H28 N2 Se'
_chemical_formula_weight 603.59
_space_group_crystal_system monoclinic
_space_group_IT_number 14
_space_group_name_Hall '-P 2ybc'
_space_group_name_H-M_alt 'P 1 21/c 1'
_atom_sites_solution_hydrogens geom
_audit_creation_method SHELXL-2019/3
_audit_update_record
;
2025-09-25 deposited with the CCDC.	2025-10-30 downloaded from the CCDC.
;
_cell_angle_alpha 90
_cell_angle_beta 96.41(3)
_cell_angle_gamma 90
_cell_formula_units_Z 4
_cell_length_a 10.967(2)
_cell_length_b 26.809(5)
_cell_length_c 9.828(2)
_cell_measurement_reflns_used 84509
_cell_measurement_temperature 220(2)
_cell_measurement_theta_max 30.000
_cell_measurement_theta_min 0.361
_cell_volume 2871.5(10)
_computing_cell_refinement '<i>HKL3000sm</i>(Otwinowski & Minor, 1997)'
_computing_data_collection '<i>PAL BL2D-SMDC Program</i>(Shin et.al, 2016)'
_computing_data_reduction '<i>HKL3000sm</i>(Otwinowski & Minor, 1997)'
_computing_molecular_graphics '<i>DIAMOND 4</i>(Putx&Brandenburg, 2014)'
_computing_publication_material '<i>publCIF</i>(Westrip, 2010)'
_computing_structure_refinement '<i>SHELXL-2018</i>(Sheldrick, 2018)'
_computing_structure_solution '<i>SHELXT-2018</i>(Sheldrick, 2018)'
_diffrn_ambient_temperature 220(2)
_diffrn_measured_fraction_theta_full 0.998
_diffrn_measured_fraction_theta_max 0.998
_diffrn_measurement_device_type 'Rayonix MX225HS CCD area detector'
_diffrn_measurement_method 'omega scan'
_diffrn_radiation_type synchrotron
_diffrn_radiation_wavelength 0.630
_diffrn_reflns_av_R_equivalents 0.0588
_diffrn_reflns_av_unetI/netI 0.0421
_diffrn_reflns_Laue_measured_fraction_full 0.998
_diffrn_reflns_Laue_measured_fraction_max 0.998
_diffrn_reflns_limit_h_max 14
_diffrn_reflns_limit_h_min -14
_diffrn_reflns_limit_k_max 35
_diffrn_reflns_limit_k_min -35
_diffrn_reflns_limit_l_max 13
_diffrn_reflns_limit_l_min -13
_diffrn_reflns_number 26897
_diffrn_reflns_point_group_measured_fraction_full 0.998
_diffrn_reflns_point_group_measured_fraction_max 0.998
_diffrn_reflns_theta_full 22.210
_diffrn_reflns_theta_max 25.000
_diffrn_reflns_theta_min 1.656
_diffrn_source 'PLSII 2D bending magnet'
_exptl_absorpt_coefficient_mu 0.974
_exptl_absorpt_correction_T_max 1.000
_exptl_absorpt_correction_T_min 0.971
_exptl_absorpt_correction_type empirical
_exptl_absorpt_process_details '<i>HKL3000sm Scalepack</i>(Otwinowski et.al,2003)'
_exptl_crystal_colour brown
_exptl_crystal_density_diffrn 1.396
_exptl_crystal_description block
_exptl_crystal_F_000 1240
_exptl_crystal_size_max 0.128
_exptl_crystal_size_mid 0.097
_exptl_crystal_size_min 0.084
_refine_diff_density_max 0.815
_refine_diff_density_min -0.806
_refine_diff_density_rms 0.068
_refine_ls_extinction_method none
_refine_ls_goodness_of_fit_ref 1.052
_refine_ls_hydrogen_treatment constr
_refine_ls_matrix_type full
_refine_ls_number_parameters 379
_refine_ls_number_reflns 7258
_refine_ls_number_restraints 0
_refine_ls_restrained_S_all 1.052
_refine_ls_R_factor_all 0.0488
_refine_ls_R_factor_gt 0.0402
_refine_ls_shift/su_max 0.001
_refine_ls_shift/su_mean 0.000
_refine_ls_structure_factor_coef Fsqd
_refine_ls_weighting_details 'w=1/[\s^2^(Fo^2^)+(0.0500P)^2^+1.6188P] where P=(Fo^2^+2Fc^2^)/3'
_refine_ls_weighting_scheme calc
_refine_ls_wR_factor_gt 0.1056
_refine_ls_wR_factor_ref 0.1107
_reflns_Friedel_coverage 0.000
_reflns_number_gt 6085
_reflns_number_total 7258
_reflns_threshold_expression 'I > 2\s(I)'
_cod_data_source_file d5ra07283b2.cif
_cod_data_source_block SPA1063
_cod_original_sg_symbol_H-M 'P 21/c'
_cod_database_code 7251374
_shelx_shelxl_version_number 2019/3
_shelx_space_group_comment
;
The symmetry employed for this shelxl refinement is uniquely defined
by the following loop, which should always be used as a source of
symmetry information in preference to the above space-group names.
They are only intended as comments.
;
_shelx_estimated_absorpt_t_min 0.885
_shelx_estimated_absorpt_t_max 0.923

loop_
_space_group_symop_operation_xyz
'x, y, z'
'-x, y+1/2, -z+1/2'
'-x, -y, -z'
'x, -y-1/2, z-1/2'

loop_
_atom_site_label
_atom_site_type_symbol
_atom_site_fract_x
_atom_site_fract_y
_atom_site_fract_z
_atom_site_U_iso_or_equiv
_atom_site_adp_type
_atom_site_occupancy
_atom_site_site_symmetry_order
_atom_site_calc_flag
_atom_site_refinement_flags_posn
_atom_site_refinement_flags_adp
_atom_site_refinement_flags_occupancy
_atom_site_disorder_assembly
_atom_site_disorder_group
Se1 Se 0.33841(2) 0.22040(2) 0.70863(2) 0.03381(8) Uani 1 1 d . . . . .
N1 N 0.53661(16) 0.33323(6) 0.91627(17) 0.0316(4) Uani 1 1 d . . . . .
N2 N 0.51489(16) 0.25017(6) 0.92879(16) 0.0273(3) Uani 1 1 d . . . . .
C1 C 0.1820(2) 0.21742(7) 0.7818(2) 0.0320(4) Uani 1 1 d . . . . .
C2 C 0.1472(2) 0.24869(9) 0.8810(2) 0.0408(5) Uani 1 1 d . . . . .
H2 H 0.199104 0.274586 0.916532 0.049 Uiso 1 1 calc R U . . .
C3 C 0.0321(3) 0.24125(11) 0.9287(3) 0.0516(6) Uani 1 1 d . . . . .
H3 H 0.008331 0.261807 0.998647 0.062 Uiso 1 1 calc R U . . .
C4 C -0.0452(2) 0.20487(11) 0.8753(3) 0.0519(7) Uani 1 1 d . . . . .
H4 H -0.122051 0.200955 0.907962 0.062 Uiso 1 1 calc R U . . .
C5 C -0.0127(2) 0.17367(10) 0.7742(3) 0.0504(6) Uani 1 1 d . . . . .
H5 H -0.066465 0.148550 0.737474 0.060 Uiso 1 1 calc R U . . .
C6 C 0.1017(2) 0.18016(8) 0.7274(3) 0.0413(5) Uani 1 1 d . . . . .
H6 H 0.125186 0.159173 0.658230 0.050 Uiso 1 1 calc R U . . .
C7 C 0.42785(19) 0.26674(7) 0.82368(19) 0.0280(4) Uani 1 1 d . . . . .
C8 C 0.5425(2) 0.20298(8) 0.9776(2) 0.0332(4) Uani 1 1 d . . . . .
H8 H 0.497260 0.175304 0.941469 0.040 Uiso 1 1 calc R U . . .
C9 C 0.6362(2) 0.19700(8) 1.0791(2) 0.0383(5) Uani 1 1 d . . . . .
H9 H 0.656656 0.164887 1.112635 0.046 Uiso 1 1 calc R U . . .
C10 C 0.7032(2) 0.23873(9) 1.1344(2) 0.0403(5) Uani 1 1 d . . . . .
H10 H 0.768128 0.234151 1.204210 0.048 Uiso 1 1 calc R U . . .
C11 C 0.6744(2) 0.28546(8) 1.0875(2) 0.0379(5) Uani 1 1 d . . . . .
H11 H 0.718202 0.313204 1.125529 0.046 Uiso 1 1 calc R U . . .
C12 C 0.57815(19) 0.29187(7) 0.9809(2) 0.0293(4) Uani 1 1 d . . . . .
C13 C 0.44568(18) 0.31812(7) 0.81793(19) 0.0272(4) Uani 1 1 d . . . . .
C14 C 0.38963(18) 0.35519(7) 0.71965(19) 0.0266(4) Uani 1 1 d . . . . .
C15 C 0.28262(19) 0.34709(7) 0.6317(2) 0.0309(4) Uani 1 1 d . . . . .
H15 H 0.239165 0.317055 0.637030 0.037 Uiso 1 1 calc R U . . .
C16 C 0.23965(19) 0.38302(7) 0.5362(2) 0.0304(4) Uani 1 1 d . . . . .
H16 H 0.169071 0.376247 0.475672 0.036 Uiso 1 1 calc R U . . .
C17 C 0.29841(18) 0.42879(7) 0.52792(19) 0.0272(4) Uani 1 1 d . . . . .
C18 C 0.40698(19) 0.43651(7) 0.6146(2) 0.0320(4) Uani 1 1 d . . . . .
H18 H 0.450679 0.466455 0.608831 0.038 Uiso 1 1 calc R U . . .
C19 C 0.45064(19) 0.40059(7) 0.7085(2) 0.0321(4) Uani 1 1 d . . . . .
H19 H 0.523195 0.406819 0.766377 0.039 Uiso 1 1 calc R U . . .
C20 C 0.24401(18) 0.46748(7) 0.4298(2) 0.0282(4) Uani 1 1 d . . . . .
C21 C 0.21189(19) 0.45019(7) 0.2852(2) 0.0294(4) Uani 1 1 d . . . . .
C22 C 0.0952(2) 0.45562(8) 0.2152(2) 0.0388(5) Uani 1 1 d . . . . .
H22 H 0.031524 0.469205 0.260143 0.047 Uiso 1 1 calc R U . . .
C23 C 0.0724(3) 0.44104(9) 0.0793(3) 0.0513(7) Uani 1 1 d . . . . .
H23 H -0.006566 0.445021 0.032714 0.062 Uiso 1 1 calc R U . . .
C24 C 0.1646(3) 0.42074(10) 0.0118(3) 0.0550(7) Uani 1 1 d . . . . .
H24 H 0.148473 0.411214 -0.080532 0.066 Uiso 1 1 calc R U . . .
C25 C 0.2807(3) 0.41449(10) 0.0805(2) 0.0489(6) Uani 1 1 d . . . . .
H25 H 0.343917 0.400711 0.035292 0.059 Uiso 1 1 calc R U . . .
C26 C 0.3029(2) 0.42877(9) 0.2169(2) 0.0377(5) Uani 1 1 d . . . . .
H26 H 0.381420 0.423817 0.263957 0.045 Uiso 1 1 calc R U . . .
C27 C 0.22712(18) 0.51540(7) 0.4670(2) 0.0286(4) Uani 1 1 d . . . . .
C28 C 0.26155(19) 0.53402(7) 0.6095(2) 0.0290(4) Uani 1 1 d . . . . .
C29 C 0.3362(2) 0.57612(8) 0.6277(2) 0.0353(5) Uani 1 1 d . . . . .
H29 H 0.359420 0.592879 0.550604 0.042 Uiso 1 1 calc R U . . .
C30 C 0.3769(2) 0.59370(9) 0.7575(2) 0.0399(5) Uani 1 1 d . . . . .
H30 H 0.427723 0.621993 0.767860 0.048 Uiso 1 1 calc R U . . .
C31 C 0.3430(2) 0.56979(10) 0.8709(2) 0.0451(6) Uani 1 1 d . . . . .
H31 H 0.372578 0.581046 0.959085 0.054 Uiso 1 1 calc R U . . .
C32 C 0.2655(3) 0.52919(10) 0.8551(2) 0.0463(6) Uani 1 1 d . . . . .
H32 H 0.240078 0.513525 0.932731 0.056 Uiso 1 1 calc R U . . .
C33 C 0.2245(2) 0.51118(8) 0.7250(2) 0.0372(5) Uani 1 1 d . . . . .
H33 H 0.171572 0.483510 0.715327 0.045 Uiso 1 1 calc R U . . .
C34 C 0.17970(18) 0.55544(7) 0.3688(2) 0.0284(4) Uani 1 1 d . . . . .
C35 C 0.0870(2) 0.58711(9) 0.4040(2) 0.0411(5) Uani 1 1 d . . . . .
H35 H 0.051733 0.581634 0.485604 0.049 Uiso 1 1 calc R U . . .
C36 C 0.0464(2) 0.62660(9) 0.3193(3) 0.0448(6) Uani 1 1 d . . . . .
H36 H -0.016591 0.647473 0.343465 0.054 Uiso 1 1 calc R U . . .
C37 C 0.0981(2) 0.63528(8) 0.2006(2) 0.0402(5) Uani 1 1 d . . . . .
H37 H 0.070691 0.662146 0.143719 0.048 Uiso 1 1 calc R U . . .
C38 C 0.1897(2) 0.60467(8) 0.1650(2) 0.0389(5) Uani 1 1 d . . . . .
H38 H 0.225468 0.610860 0.084056 0.047 Uiso 1 1 calc R U . . .
C39 C 0.2298(2) 0.56462(8) 0.2477(2) 0.0325(4) Uani 1 1 d . . . . .
H39 H 0.291521 0.543530 0.221478 0.039 Uiso 1 1 calc R U . . .

loop_
_atom_site_aniso_label
_atom_site_aniso_U_11
_atom_site_aniso_U_22
_atom_site_aniso_U_33
_atom_site_aniso_U_23
_atom_site_aniso_U_13
_atom_site_aniso_U_12
Se1 0.04296(13) 0.02642(12) 0.03024(12) -0.00639(8) -0.00393(8) -0.00487(8)
N1 0.0393(9) 0.0220(8) 0.0301(8) -0.0014(6) -0.0114(7) -0.0010(7)
N2 0.0368(8) 0.0210(7) 0.0228(7) 0.0007(6) -0.0030(6) -0.0005(7)
C1 0.0394(11) 0.0224(9) 0.0319(10) 0.0063(7) -0.0056(8) 0.0005(8)
C2 0.0490(13) 0.0375(12) 0.0333(11) -0.0003(9) -0.0065(9) 0.0006(10)
C3 0.0588(16) 0.0562(16) 0.0386(13) 0.0031(12) -0.0003(11) 0.0182(13)
C4 0.0403(12) 0.0564(16) 0.0578(16) 0.0209(13) -0.0002(11) 0.0061(12)
C5 0.0449(13) 0.0406(13) 0.0622(17) 0.0110(12) -0.0089(12) 0.0023(11)
C6 0.0442(12) 0.0272(10) 0.0498(13) 0.0003(9) -0.0061(10) -0.0005(9)
C7 0.0378(10) 0.0207(8) 0.0236(9) -0.0007(7) -0.0050(7) -0.0026(8)
C8 0.0465(12) 0.0211(9) 0.0303(10) 0.0023(8) -0.0027(8) -0.0006(9)
C9 0.0508(13) 0.0264(10) 0.0356(11) 0.0071(8) -0.0046(9) 0.0043(9)
C10 0.0472(12) 0.0355(11) 0.0344(11) 0.0036(9) -0.0126(9) 0.0063(10)
C11 0.0441(12) 0.0300(10) 0.0356(11) -0.0009(8) -0.0138(9) -0.0004(9)
C12 0.0362(10) 0.0222(8) 0.0275(9) -0.0006(7) -0.0055(8) -0.0007(8)
C13 0.0339(9) 0.0210(8) 0.0248(9) -0.0015(7) -0.0056(7) -0.0011(8)
C14 0.0335(9) 0.0193(8) 0.0249(9) -0.0019(7) -0.0057(7) 0.0006(7)
C15 0.0361(10) 0.0216(9) 0.0322(10) -0.0005(7) -0.0086(8) -0.0043(8)
C16 0.0351(10) 0.0244(9) 0.0287(9) -0.0021(7) -0.0091(8) -0.0010(8)
C17 0.0320(9) 0.0220(9) 0.0255(9) -0.0011(7) -0.0052(7) 0.0041(7)
C18 0.0339(10) 0.0209(9) 0.0384(11) 0.0021(8) -0.0089(8) -0.0023(8)
C19 0.0351(10) 0.0234(9) 0.0342(10) 0.0013(8) -0.0122(8) -0.0024(8)
C20 0.0302(9) 0.0233(9) 0.0291(9) 0.0007(7) -0.0057(7) 0.0025(8)
C21 0.0354(10) 0.0201(8) 0.0299(10) 0.0004(7) -0.0086(8) -0.0002(8)
C22 0.0402(11) 0.0255(10) 0.0461(13) -0.0006(9) -0.0155(10) 0.0009(9)
C23 0.0645(16) 0.0322(12) 0.0482(14) 0.0059(10) -0.0332(13) -0.0046(11)
C24 0.092(2) 0.0394(13) 0.0283(11) 0.0017(10) -0.0151(12) -0.0138(14)
C25 0.0714(17) 0.0416(13) 0.0330(12) -0.0045(10) 0.0030(11) -0.0038(13)
C26 0.0441(12) 0.0348(11) 0.0322(11) -0.0033(9) -0.0048(9) 0.0024(10)
C27 0.0315(9) 0.0242(9) 0.0284(9) -0.0001(7) -0.0035(7) 0.0035(8)
C28 0.0350(10) 0.0234(9) 0.0275(9) -0.0025(7) -0.0011(7) 0.0043(8)
C29 0.0456(12) 0.0261(10) 0.0335(10) -0.0014(8) 0.0020(9) -0.0005(9)
C30 0.0434(12) 0.0328(11) 0.0423(12) -0.0116(9) 0.0002(10) -0.0038(10)
C31 0.0534(14) 0.0463(13) 0.0347(12) -0.0146(10) 0.0009(10) -0.0009(11)
C32 0.0660(16) 0.0443(13) 0.0296(11) -0.0028(10) 0.0092(11) -0.0011(12)
C33 0.0470(12) 0.0304(10) 0.0343(11) -0.0015(9) 0.0047(9) -0.0047(9)
C34 0.0330(9) 0.0205(8) 0.0299(9) -0.0004(7) -0.0038(8) 0.0023(8)
C35 0.0473(12) 0.0387(12) 0.0378(12) 0.0062(9) 0.0071(10) 0.0153(10)
C36 0.0477(13) 0.0381(12) 0.0469(13) 0.0021(10) -0.0016(10) 0.0161(11)
C37 0.0538(13) 0.0265(10) 0.0365(11) 0.0059(9) -0.0120(10) 0.0012(10)
C38 0.0532(13) 0.0319(11) 0.0306(10) 0.0029(9) 0.0006(9) -0.0042(10)
C39 0.0364(10) 0.0252(9) 0.0353(10) -0.0031(8) 0.0016(8) -0.0005(8)

loop_
_atom_type_symbol
_atom_type_description
_atom_type_scat_dispersion_real
_atom_type_scat_dispersion_imag
_atom_type_scat_source
C C 0.0021 0.0012 'International Tables Vol C Tables 4.2.6.8 and 6.1.1.4'
H H 0.0000 0.0000 'International Tables Vol C Tables 4.2.6.8 and 6.1.1.4'
N N 0.0044 0.0025 'International Tables Vol C Tables 4.2.6.8 and 6.1.1.4'
Se Se 0.1343 1.8250 'International Tables Vol C Tables 4.2.6.8 and 6.1.1.4'

loop_
_geom_angle_atom_site_label_1
_geom_angle_atom_site_label_2
_geom_angle_atom_site_label_3
_geom_angle
_geom_angle_site_symmetry_1
_geom_angle_site_symmetry_3
_geom_angle_publ_flag
C7 Se1 C1 103.19(9) . . ?
C12 N1 C13 105.86(16) . . ?
C8 N2 C12 122.18(17) . . ?
C8 N2 C7 130.98(17) . . ?
C12 N2 C7 106.82(16) . . ?
C2 C1 C6 119.7(2) . . ?
C2 C1 Se1 124.62(17) . . ?
C6 C1 Se1 115.72(18) . . ?
C1 C2 C3 118.7(2) . . ?
C1 C2 H2 120.6 . . ?
C3 C2 H2 120.6 . . ?
C4 C3 C2 121.1(3) . . ?
C4 C3 H3 119.4 . . ?
C2 C3 H3 119.4 . . ?
C3 C4 C5 121.0(3) . . ?
C3 C4 H4 119.5 . . ?
C5 C4 H4 119.5 . . ?
C4 C5 C6 118.5(3) . . ?
C4 C5 H5 120.7 . . ?
C6 C5 H5 120.7 . . ?
C5 C6 C1 121.0(2) . . ?
C5 C6 H6 119.5 . . ?
C1 C6 H6 119.5 . . ?
C13 C7 N2 104.88(16) . . ?
C13 C7 Se1 134.02(15) . . ?
N2 C7 Se1 120.10(14) . . ?
C9 C8 N2 118.93(19) . . ?
C9 C8 H8 120.5 . . ?
N2 C8 H8 120.5 . . ?
C8 C9 C10 120.4(2) . . ?
C8 C9 H9 119.8 . . ?
C10 C9 H9 119.8 . . ?
C11 C10 C9 120.5(2) . . ?
C11 C10 H10 119.7 . . ?
C9 C10 H10 119.7 . . ?
C10 C11 C12 119.3(2) . . ?
C10 C11 H11 120.3 . . ?
C12 C11 H11 120.3 . . ?
N1 C12 N2 111.43(17) . . ?
N1 C12 C11 129.95(19) . . ?
N2 C12 C11 118.60(18) . . ?
N1 C13 C7 110.99(17) . . ?
N1 C13 C14 118.75(17) . . ?
C7 C13 C14 130.09(17) . . ?
C15 C14 C19 117.62(17) . . ?
C15 C14 C13 124.23(17) . . ?
C19 C14 C13 118.06(17) . . ?
C16 C15 C14 120.59(18) . . ?
C16 C15 H15 119.7 . . ?
C14 C15 H15 119.7 . . ?
C15 C16 C17 121.74(18) . . ?
C15 C16 H16 119.1 . . ?
C17 C16 H16 119.1 . . ?
C16 C17 C18 117.53(17) . . ?
C16 C17 C20 119.69(17) . . ?
C18 C17 C20 122.78(18) . . ?
C19 C18 C17 120.75(18) . . ?
C19 C18 H18 119.6 . . ?
C17 C18 H18 119.6 . . ?
C18 C19 C14 121.69(18) . . ?
C18 C19 H19 119.2 . . ?
C14 C19 H19 119.2 . . ?
C27 C20 C17 122.73(17) . . ?
C27 C20 C21 121.66(17) . . ?
C17 C20 C21 115.59(16) . . ?
C26 C21 C22 118.4(2) . . ?
C26 C21 C20 118.74(18) . . ?
C22 C21 C20 122.8(2) . . ?
C23 C22 C21 120.2(2) . . ?
C23 C22 H22 119.9 . . ?
C21 C22 H22 119.9 . . ?
C24 C23 C22 120.8(2) . . ?
C24 C23 H23 119.6 . . ?
C22 C23 H23 119.6 . . ?
C23 C24 C25 119.7(2) . . ?
C23 C24 H24 120.1 . . ?
C25 C24 H24 120.1 . . ?
C24 C25 C26 119.4(3) . . ?
C24 C25 H25 120.3 . . ?
C26 C25 H25 120.3 . . ?
C21 C26 C25 121.5(2) . . ?
C21 C26 H26 119.3 . . ?
C25 C26 H26 119.3 . . ?
C20 C27 C28 122.83(18) . . ?
C20 C27 C34 123.63(18) . . ?
C28 C27 C34 113.44(16) . . ?
C33 C28 C29 118.21(19) . . ?
C33 C28 C27 123.48(19) . . ?
C29 C28 C27 118.30(19) . . ?
C30 C29 C28 121.2(2) . . ?
C30 C29 H29 119.4 . . ?
C28 C29 H29 119.4 . . ?
C31 C30 C29 120.0(2) . . ?
C31 C30 H30 120.0 . . ?
C29 C30 H30 120.0 . . ?
C30 C31 C32 119.7(2) . . ?
C30 C31 H31 120.1 . . ?
C32 C31 H31 120.1 . . ?
C31 C32 C33 120.6(2) . . ?
C31 C32 H32 119.7 . . ?
C33 C32 H32 119.7 . . ?
C28 C33 C32 120.2(2) . . ?
C28 C33 H33 119.9 . . ?
C32 C33 H33 119.9 . . ?
C39 C34 C35 118.24(19) . . ?
C39 C34 C27 122.54(18) . . ?
C35 C34 C27 119.08(19) . . ?
C36 C35 C34 120.5(2) . . ?
C36 C35 H35 119.7 . . ?
C34 C35 H35 119.7 . . ?
C37 C36 C35 120.3(2) . . ?
C37 C36 H36 119.9 . . ?
C35 C36 H36 119.9 . . ?
C38 C37 C36 119.9(2) . . ?
C38 C37 H37 120.0 . . ?
C36 C37 H37 120.0 . . ?
C37 C38 C39 120.4(2) . . ?
C37 C38 H38 119.8 . . ?
C39 C38 H38 119.8 . . ?
C34 C39 C38 120.7(2) . . ?
C34 C39 H39 119.7 . . ?
C38 C39 H39 119.7 . . ?

loop_
_geom_bond_atom_site_label_1
_geom_bond_atom_site_label_2
_geom_bond_distance
_geom_bond_site_symmetry_2
_geom_bond_publ_flag
Se1 C7 1.8806(19) . ?
Se1 C1 1.934(2) . ?
N1 C12 1.333(3) . ?
N1 C13 1.370(2) . ?
N2 C8 1.375(2) . ?
N2 C12 1.383(2) . ?
N2 C7 1.398(2) . ?
C1 C2 1.372(3) . ?
C1 C6 1.398(3) . ?
C2 C3 1.409(4) . ?
C2 H2 0.9400 . ?
C3 C4 1.359(4) . ?
C3 H3 0.9400 . ?
C4 C5 1.376(4) . ?
C4 H4 0.9400 . ?
C5 C6 1.395(4) . ?
C5 H5 0.9400 . ?
C6 H6 0.9400 . ?
C7 C13 1.393(3) . ?
C8 C9 1.359(3) . ?
C8 H8 0.9400 . ?
C9 C10 1.414(3) . ?
C9 H9 0.9400 . ?
C10 C11 1.360(3) . ?
C10 H10 0.9400 . ?
C11 C12 1.412(3) . ?
C11 H11 0.9400 . ?
C13 C14 1.472(3) . ?
C14 C15 1.395(3) . ?
C14 C19 1.399(3) . ?
C15 C16 1.390(3) . ?
C15 H15 0.9400 . ?
C16 C17 1.393(3) . ?
C16 H16 0.9400 . ?
C17 C18 1.400(3) . ?
C17 C20 1.494(3) . ?
C18 C19 1.382(3) . ?
C18 H18 0.9400 . ?
C19 H19 0.9400 . ?
C20 C27 1.354(3) . ?
C20 C21 1.499(3) . ?
C21 C26 1.388(3) . ?
C21 C22 1.392(3) . ?
C22 C23 1.387(3) . ?
C22 H22 0.9400 . ?
C23 C24 1.382(4) . ?
C23 H23 0.9400 . ?
C24 C25 1.383(4) . ?
C24 H24 0.9400 . ?
C25 C26 1.389(3) . ?
C25 H25 0.9400 . ?
C26 H26 0.9400 . ?
C27 C28 1.494(3) . ?
C27 C34 1.498(3) . ?
C28 C33 1.390(3) . ?
C28 C29 1.394(3) . ?
C29 C30 1.386(3) . ?
C29 H29 0.9400 . ?
C30 C31 1.373(4) . ?
C30 H30 0.9400 . ?
C31 C32 1.380(4) . ?
C31 H31 0.9400 . ?
C32 C33 1.393(3) . ?
C32 H32 0.9400 . ?
C33 H33 0.9400 . ?
C34 C39 1.387(3) . ?
C34 C35 1.398(3) . ?
C35 C36 1.388(3) . ?
C35 H35 0.9400 . ?
C36 C37 1.373(4) . ?
C36 H36 0.9400 . ?
C37 C38 1.372(4) . ?
C37 H37 0.9400 . ?
C38 C39 1.389(3) . ?
C38 H38 0.9400 . ?
C39 H39 0.9400 . ?

loop_
_geom_torsion_atom_site_label_1
_geom_torsion_atom_site_label_2
_geom_torsion_atom_site_label_3
_geom_torsion_atom_site_label_4
_geom_torsion
_geom_torsion_site_symmetry_1
_geom_torsion_site_symmetry_2
_geom_torsion_site_symmetry_3
_geom_torsion_site_symmetry_4
_geom_torsion_publ_flag
C6 C1 C2 C3 2.0(3) . . . . ?
Se1 C1 C2 C3 -177.74(17) . . . . ?
C1 C2 C3 C4 -1.9(4) . . . . ?
C2 C3 C4 C5 0.9(4) . . . . ?
C3 C4 C5 C6 0.0(4) . . . . ?
C4 C5 C6 C1 0.1(4) . . . . ?
C2 C1 C6 C5 -1.2(3) . . . . ?
Se1 C1 C6 C5 178.63(18) . . . . ?
C8 N2 C7 C13 -177.8(2) . . . . ?
C12 N2 C7 C13 0.8(2) . . . . ?
C8 N2 C7 Se1 -7.8(3) . . . . ?
C12 N2 C7 Se1 170.84(15) . . . . ?
C1 Se1 C7 C13 -92.6(2) . . . . ?
C1 Se1 C7 N2 100.82(17) . . . . ?
C12 N2 C8 C9 -1.0(3) . . . . ?
C7 N2 C8 C9 177.4(2) . . . . ?
N2 C8 C9 C10 0.7(3) . . . . ?
C8 C9 C10 C11 0.3(4) . . . . ?
C9 C10 C11 C12 -1.1(4) . . . . ?
C13 N1 C12 N2 -1.1(2) . . . . ?
C13 N1 C12 C11 177.4(2) . . . . ?
C8 N2 C12 N1 178.99(19) . . . . ?
C7 N2 C12 N1 0.2(2) . . . . ?
C8 N2 C12 C11 0.2(3) . . . . ?
C7 N2 C12 C11 -178.5(2) . . . . ?
C10 C11 C12 N1 -177.7(2) . . . . ?
C10 C11 C12 N2 0.8(4) . . . . ?
C12 N1 C13 C7 1.7(2) . . . . ?
C12 N1 C13 C14 -174.02(19) . . . . ?
N2 C7 C13 N1 -1.5(2) . . . . ?
Se1 C7 C13 N1 -169.54(17) . . . . ?
N2 C7 C13 C14 173.5(2) . . . . ?
Se1 C7 C13 C14 5.5(4) . . . . ?
N1 C13 C14 C15 -167.8(2) . . . . ?
C7 C13 C14 C15 17.5(4) . . . . ?
N1 C13 C14 C19 15.6(3) . . . . ?
C7 C13 C14 C19 -159.1(2) . . . . ?
C19 C14 C15 C16 0.4(3) . . . . ?
C13 C14 C15 C16 -176.2(2) . . . . ?
C14 C15 C16 C17 -2.4(3) . . . . ?
C15 C16 C17 C18 3.4(3) . . . . ?
C15 C16 C17 C20 -176.0(2) . . . . ?
C16 C17 C18 C19 -2.6(3) . . . . ?
C20 C17 C18 C19 176.8(2) . . . . ?
C17 C18 C19 C14 0.8(3) . . . . ?
C15 C14 C19 C18 0.3(3) . . . . ?
C13 C14 C19 C18 177.2(2) . . . . ?
C16 C17 C20 C27 130.5(2) . . . . ?
C18 C17 C20 C27 -48.9(3) . . . . ?
C16 C17 C20 C21 -51.1(3) . . . . ?
C18 C17 C20 C21 129.5(2) . . . . ?
C27 C20 C21 C26 122.2(2) . . . . ?
C17 C20 C21 C26 -56.2(3) . . . . ?
C27 C20 C21 C22 -56.4(3) . . . . ?
C17 C20 C21 C22 125.2(2) . . . . ?
C26 C21 C22 C23 -1.7(3) . . . . ?
C20 C21 C22 C23 176.9(2) . . . . ?
C21 C22 C23 C24 0.4(4) . . . . ?
C22 C23 C24 C25 0.5(4) . . . . ?
C23 C24 C25 C26 0.0(4) . . . . ?
C22 C21 C26 C25 2.2(3) . . . . ?
C20 C21 C26 C25 -176.4(2) . . . . ?
C24 C25 C26 C21 -1.4(4) . . . . ?
C17 C20 C27 C28 0.1(3) . . . . ?
C21 C20 C27 C28 -178.23(19) . . . . ?
C17 C20 C27 C34 176.27(19) . . . . ?
C21 C20 C27 C34 -2.1(3) . . . . ?
C20 C27 C28 C33 -51.7(3) . . . . ?
C34 C27 C28 C33 131.9(2) . . . . ?
C20 C27 C28 C29 127.4(2) . . . . ?
C34 C27 C28 C29 -49.1(3) . . . . ?
C33 C28 C29 C30 2.6(3) . . . . ?
C27 C28 C29 C30 -176.5(2) . . . . ?
C28 C29 C30 C31 -0.5(4) . . . . ?
C29 C30 C31 C32 -1.9(4) . . . . ?
C30 C31 C32 C33 2.2(4) . . . . ?
C29 C28 C33 C32 -2.4(3) . . . . ?
C27 C28 C33 C32 176.7(2) . . . . ?
C31 C32 C33 C28 0.1(4) . . . . ?
C20 C27 C34 C39 -51.1(3) . . . . ?
C28 C27 C34 C39 125.3(2) . . . . ?
C20 C27 C34 C35 133.3(2) . . . . ?
C28 C27 C34 C35 -50.2(3) . . . . ?
C39 C34 C35 C36 0.1(3) . . . . ?
C27 C34 C35 C36 175.8(2) . . . . ?
C34 C35 C36 C37 -0.7(4) . . . . ?
C35 C36 C37 C38 0.3(4) . . . . ?
C36 C37 C38 C39 0.6(4) . . . . ?
C35 C34 C39 C38 0.8(3) . . . . ?
C27 C34 C39 C38 -174.75(19) . . . . ?
C37 C38 C39 C34 -1.2(3) . . . . ?
